data_7122695
loop_
_publ_author_name
'Xie, Lihua'
'Dong, Shunxi'
'Zhang, Qian'
'Feng, Xiaoming'
'Liu, Xiaohua'

_publ_section_title
;
 Asymmetric construction of dihydrobenzofuran-2,5-dione derivatives via
 desymmetrization of p-quinols with azlactones
;
_journal_name_full 'Chemical Communications'
_journal_paper_doi 10.1039/C8CC08985J
_journal_year 2018
_chemical_absolute_configuration ad
_chemical_formula_sum 'C17 H14 F3 N O4'
_chemical_formula_weight 353.29
_space_group_crystal_system orthorhombic
_space_group_IT_number 19
_space_group_name_Hall 'P 2ac 2ab'
_space_group_name_H-M_alt 'P 21 21 21'
_symmetry_space_group_name_Hall 'P 2ac 2ab'
_symmetry_space_group_name_H-M 'P 21 21 21'
_atom_sites_solution_hydrogens geom
_audit_creation_method SHELXL-2016/6
_audit_update_record
;
2018-11-08 deposited with the CCDC.
2018-11-13 downloaded from the CCDC.
;
_cell_angle_alpha 90
_cell_angle_beta 90
_cell_angle_gamma 90
_cell_formula_units_Z 4
_cell_length_a 8.2742(16)
_cell_length_b 10.476(2)
_cell_length_c 18.592(4)
_cell_measurement_reflns_used 9268
_cell_measurement_temperature 173(2)
_cell_measurement_theta_max 65.17
_cell_measurement_theta_min 4.85
_cell_volume 1611.6(6)
_computing_cell_refinement 'Bruker SAINT'
_computing_data_collection 'Bruker APEX2'
_computing_data_reduction 'Bruker SAINT'
_computing_molecular_graphics 'Bruker SHELXTL'
_computing_publication_material 'Bruker SHELXTL'
_computing_structure_refinement 'SHELXL-2016/6 (Sheldrick, 2016)'
_computing_structure_solution 'SHELXT 2014/5 (Sheldrick, 2014)'
_diffrn_ambient_temperature 173(2)
_diffrn_measured_fraction_theta_full 0.960
_diffrn_measured_fraction_theta_max 0.960
_diffrn_measurement_device_type 'Bruker D8 Venture Photon II'
_diffrn_radiation_type CuK\a
_diffrn_radiation_wavelength 1.54178
_diffrn_reflns_av_R_equivalents 0.0258
_diffrn_reflns_av_unetI/netI 0.0250
_diffrn_reflns_Laue_measured_fraction_full 0.960
_diffrn_reflns_Laue_measured_fraction_max 0.960
_diffrn_reflns_limit_h_max 9
_diffrn_reflns_limit_h_min -8
_diffrn_reflns_limit_k_max 12
_diffrn_reflns_limit_k_min -12
_diffrn_reflns_limit_l_max 21
_diffrn_reflns_limit_l_min -21
_diffrn_reflns_number 9036
_diffrn_reflns_point_group_measured_fraction_full 0.961
_diffrn_reflns_point_group_measured_fraction_max 0.961
_diffrn_reflns_theta_full 65.091
_diffrn_reflns_theta_max 65.091
_diffrn_reflns_theta_min 4.845
_exptl_absorpt_coefficient_mu 1.097
_exptl_absorpt_correction_T_max 0.7526
_exptl_absorpt_correction_T_min 0.6610
_exptl_absorpt_correction_type multi-scan
_exptl_absorpt_process_details
;
 SADABS 2016/2: Krause, L., Herbst-Irmer, R., Sheldrick G.M. & Stalke D.,
 J. Appl. Cryst. 48 (2015) 3-10
;
_exptl_crystal_colour colourless
_exptl_crystal_density_diffrn 1.456
_exptl_crystal_description BLOCK
_exptl_crystal_F_000 728
_exptl_crystal_size_max 0.330
_exptl_crystal_size_mid 0.220
_exptl_crystal_size_min 0.150
_refine_diff_density_max 0.120
_refine_diff_density_min -0.138
_refine_diff_density_rms 0.033
_refine_ls_abs_structure_details
;
 Flack x determined using 1083 quotients [(I+)-(I-)]/[(I+)+(I-)]
 (Parsons, Flack and Wagner, Acta Cryst. B69 (2013) 249-259).
;
_refine_ls_abs_structure_Flack 0.08(3)
_refine_ls_extinction_method none
_refine_ls_goodness_of_fit_ref 0.714
_refine_ls_hydrogen_treatment constr
_refine_ls_matrix_type full
_refine_ls_number_parameters 227
_refine_ls_number_reflns 2641
_refine_ls_number_restraints 0
_refine_ls_restrained_S_all 0.714
_refine_ls_R_factor_all 0.0247
_refine_ls_R_factor_gt 0.0244
_refine_ls_shift/su_max 0.000
_refine_ls_shift/su_mean 0.000
_refine_ls_structure_factor_coef Fsqd
_refine_ls_weighting_details 'w=1/[\s^2^(Fo^2^)+(0.0477P)^2^+0.8846P] where P=(Fo^2^+2Fc^2^)/3'
_refine_ls_weighting_scheme calc
_refine_ls_wR_factor_gt 0.0653
_refine_ls_wR_factor_ref 0.0656
_reflns_Friedel_coverage 0.722
_reflns_Friedel_fraction_full 0.963
_reflns_Friedel_fraction_max 0.963
_reflns_number_gt 2610
_reflns_number_total 2641
_reflns_threshold_expression 'I > 2\s(I)'
_cod_data_source_file c8cc08985j2.cif
_cod_data_source_block cu_20180910_XLH_2_0m_a
_cod_depositor_comments
;
The following automatic conversions were performed:

'_exptl_absorpt_correction_type' value 'Multi-Scan' changed to
'multi-scan' according to
/home/data/users/saulius/crontab/automatic-downloads/rss-feeds/RSC/lib/dictionaries/cif_core.dic
dictionary named 'cif_core.dic' version 2.4.2 from 2011-04-26.

Automatic conversion script
Id: cif_fix_values 4973 2017-02-22 13:04:09Z antanas 
;
_cod_original_cell_volume 1611.5(6)
_cod_database_code 7122695
_shelx_shelxl_version_number 2016/6
_shelx_space_group_comment
;
The symmetry employed for this shelxl refinement is uniquely defined
by the following loop, which should always be used as a source of
symmetry information in preference to the above space-group names.
They are only intended as comments.
;
_shelx_estimated_absorpt_t_min 0.713
_shelx_estimated_absorpt_t_max 0.853

loop_
_space_group_symop_operation_xyz
'x, y, z'
'-x+1/2, -y, z+1/2'
'-x, y+1/2, -z+1/2'
'x+1/2, -y+1/2, -z'

loop_
_atom_site_label
_atom_site_type_symbol
_atom_site_fract_x
_atom_site_fract_y
_atom_site_fract_z
_atom_site_U_iso_or_equiv
_atom_site_adp_type
_atom_site_occupancy
_atom_site_site_symmetry_order
_atom_site_calc_flag
_atom_site_refinement_flags_posn
_atom_site_refinement_flags_adp
F001 F 0.22777(19) 0.51259(14) 0.57816(7) 0.0494(4) Uani 1 1 d . .
O002 O 0.50523(16) 0.52282(13) 0.49801(7) 0.0255(3) Uani 1 1 d . .
O2 O 0.66188(17) 0.68635(13) 0.37997(7) 0.0272(3) Uani 1 1 d . .
F004 F 0.25213(19) 0.35557(12) 0.50498(7) 0.0478(4) Uani 1 1 d . .
F005 F 0.07930(16) 0.50465(17) 0.48293(8) 0.0529(4) Uani 1 1 d . .
O006 O 0.74683(18) 0.44851(15) 0.46650(8) 0.0337(3) Uani 1 1 d . .
N007 N 0.6258(2) 0.50503(15) 0.31899(8) 0.0227(3) Uani 1 1 d . .
H007 H 0.642416 0.460531 0.279530 0.027 Uiso 1 1 calc R U
O008 O 0.3537(2) 0.82428(16) 0.30126(9) 0.0455(4) Uani 1 1 d . .
C009 C 0.6126(2) 0.47563(18) 0.44911(10) 0.0235(4) Uani 1 1 d . .
C00A C 0.6895(2) 0.62332(17) 0.32543(9) 0.0203(4) Uani 1 1 d . .
C00B C 0.5302(2) 0.45131(17) 0.37686(10) 0.0215(4) Uani 1 1 d . .
C00C C 0.7920(2) 0.67446(18) 0.26573(9) 0.0223(4) Uani 1 1 d . .
C00D C 0.3294(3) 0.6971(2) 0.47703(10) 0.0289(4) Uani 1 1 d . .
H00D H 0.317134 0.726591 0.525040 0.035 Uiso 1 1 calc R U
C00E C 0.8737(3) 0.7880(2) 0.27808(11) 0.0300(5) Uani 1 1 d . .
H00E H 0.863347 0.830017 0.323126 0.036 Uiso 1 1 calc R U
C00F C 0.8061(3) 0.6152(2) 0.19896(10) 0.0284(4) Uani 1 1 d . .
H00F H 0.749440 0.538125 0.189634 0.034 Uiso 1 1 calc R U
C00G C 0.3253(3) 0.7824(2) 0.42470(11) 0.0328(5) Uani 1 1 d . .
H00G H 0.316265 0.870326 0.436544 0.039 Uiso 1 1 calc R U
C00H C 0.3574(2) 0.50822(18) 0.38617(9) 0.0219(4) Uani 1 1 d . .
H00H H 0.279814 0.435254 0.382829 0.026 Uiso 1 1 calc R U
C00I C 0.5225(3) 0.30631(19) 0.36639(11) 0.0283(4) Uani 1 1 d . .
H00A H 0.467748 0.287008 0.320927 0.042 Uiso 1 1 calc R U
H00B H 0.462417 0.267771 0.406287 0.042 Uiso 1 1 calc R U
H00C H 0.632372 0.271440 0.365251 0.042 Uiso 1 1 calc R U
C00J C 0.3522(2) 0.55653(19) 0.46534(10) 0.0245(4) Uani 1 1 d . .
C00K C 0.3026(3) 0.6079(2) 0.33102(10) 0.0291(4) Uani 1 1 d . .
H00I H 0.356164 0.588487 0.284689 0.035 Uiso 1 1 calc R U
H00J H 0.184835 0.597520 0.323594 0.035 Uiso 1 1 calc R U
C00L C 0.9854(3) 0.7809(2) 0.15879(12) 0.0351(5) Uani 1 1 d . .
H00L H 1.051918 0.817011 0.122447 0.042 Uiso 1 1 calc R U
C00M C 0.9030(3) 0.6689(2) 0.14605(11) 0.0360(5) Uani 1 1 d . .
H00M H 0.912500 0.628073 0.100631 0.043 Uiso 1 1 calc R U
C00N C 0.9707(3) 0.8403(2) 0.22468(12) 0.0369(5) Uani 1 1 d . .
H00N H 1.027297 0.917606 0.233617 0.044 Uiso 1 1 calc R U
C00O C 0.2264(3) 0.4816(2) 0.50852(11) 0.0343(5) Uani 1 1 d . .
C00P C 0.3343(3) 0.7447(2) 0.34863(11) 0.0302(5) Uani 1 1 d . .

loop_
_atom_site_aniso_label
_atom_site_aniso_U_11
_atom_site_aniso_U_22
_atom_site_aniso_U_33
_atom_site_aniso_U_23
_atom_site_aniso_U_13
_atom_site_aniso_U_12
F001 0.0625(10) 0.0577(9) 0.0281(6) 0.0012(6) 0.0194(6) -0.0124(8)
O002 0.0272(7) 0.0318(7) 0.0175(6) 0.0012(5) -0.0013(5) 0.0006(6)
O2 0.0337(8) 0.0252(7) 0.0226(6) -0.0065(6) 0.0041(6) -0.0039(6)
F004 0.0641(10) 0.0339(7) 0.0454(7) 0.0070(6) 0.0165(7) -0.0138(7)
F005 0.0262(7) 0.0746(11) 0.0579(9) -0.0004(8) 0.0103(6) -0.0083(7)
O006 0.0246(8) 0.0425(8) 0.0339(8) -0.0007(6) -0.0075(6) 0.0030(7)
N007 0.0269(8) 0.0230(8) 0.0183(7) -0.0051(6) 0.0038(6) -0.0039(7)
O008 0.0601(11) 0.0378(9) 0.0387(8) 0.0171(7) 0.0075(8) 0.0125(8)
C009 0.0264(11) 0.0219(9) 0.0221(9) 0.0012(7) 0.0003(8) -0.0030(8)
C00A 0.0204(9) 0.0204(9) 0.0201(8) -0.0005(7) -0.0001(7) 0.0003(7)
C00B 0.0228(9) 0.0207(9) 0.0209(9) 0.0006(7) 0.0005(8) -0.0021(8)
C00C 0.0205(10) 0.0237(9) 0.0227(9) 0.0013(7) -0.0008(7) 0.0025(8)
C00D 0.0324(12) 0.0297(10) 0.0247(9) -0.0052(8) 0.0061(8) 0.0042(9)
C00E 0.0305(11) 0.0308(10) 0.0288(10) -0.0015(8) -0.0010(9) -0.0066(9)
C00F 0.0353(12) 0.0250(9) 0.0248(9) -0.0013(8) 0.0050(8) 0.0007(9)
C00G 0.0385(13) 0.0245(10) 0.0354(11) -0.0009(8) 0.0074(10) 0.0076(9)
C00H 0.0222(9) 0.0216(9) 0.0219(9) 0.0006(7) -0.0008(7) -0.0018(8)
C00I 0.0318(11) 0.0212(9) 0.0319(10) -0.0009(8) 0.0010(8) -0.0041(8)
C00J 0.0247(10) 0.0291(10) 0.0198(9) 0.0032(8) 0.0012(8) 0.0002(8)
C00K 0.0308(11) 0.0356(11) 0.0208(9) 0.0021(8) -0.0033(8) 0.0060(9)
C00L 0.0272(11) 0.0428(12) 0.0353(11) 0.0139(9) 0.0076(9) 0.0022(10)
C00M 0.0434(14) 0.0378(12) 0.0270(10) 0.0016(9) 0.0112(9) 0.0080(10)
C00N 0.0301(12) 0.0378(12) 0.0427(12) 0.0070(10) -0.0009(10) -0.0127(10)
C00O 0.0347(12) 0.0381(11) 0.0301(11) 0.0016(9) 0.0081(9) -0.0050(10)
C00P 0.0298(12) 0.0302(11) 0.0306(10) 0.0090(9) 0.0025(9) 0.0090(9)

loop_
_atom_type_symbol
_atom_type_description
_atom_type_scat_dispersion_real
_atom_type_scat_dispersion_imag
_atom_type_scat_source
C C 0.0181 0.0091 'International Tables Vol C Tables 4.2.6.8 and 6.1.1.4'
H H 0.0000 0.0000 'International Tables Vol C Tables 4.2.6.8 and 6.1.1.4'
F F 0.0727 0.0534 'International Tables Vol C Tables 4.2.6.8 and 6.1.1.4'
N N 0.0311 0.0180 'International Tables Vol C Tables 4.2.6.8 and 6.1.1.4'
O O 0.0492 0.0322 'International Tables Vol C Tables 4.2.6.8 and 6.1.1.4'

loop_
_geom_angle_atom_site_label_1
_geom_angle_atom_site_label_2
_geom_angle_atom_site_label_3
_geom_angle
C009 O002 C00J 112.23(14)
C00A N007 C00B 120.20(15)
C00A N007 H007 119.9
C00B N007 H007 119.9
O006 C009 O002 120.86(17)
O006 C009 C00B 127.94(18)
O002 C009 C00B 110.85(16)
O2 C00A N007 119.47(17)
O2 C00A C00C 121.61(17)
N007 C00A C00C 118.92(16)
N007 C00B C009 110.16(15)
N007 C00B C00I 108.27(15)
C009 C00B C00I 107.19(15)
N007 C00B C00H 115.76(15)
C009 C00B C00H 104.35(15)
C00I C00B C00H 110.77(16)
C00E C00C C00F 119.25(18)
C00E C00C C00A 117.42(17)
C00F C00C C00A 123.32(18)
C00G C00D C00J 124.07(18)
C00G C00D H00D 118.0
C00J C00D H00D 118.0
C00C C00E C00N 120.10(19)
C00C C00E H00E 120.0
C00N C00E H00E 120.0
C00M C00F C00C 120.0(2)
C00M C00F H00F 120.0
C00C C00F H00F 120.0
C00D C00G C00P 121.70(19)
C00D C00G H00G 119.1
C00P C00G H00G 119.1
C00K C00H C00B 117.24(15)
C00K C00H C00J 113.76(16)
C00B C00H C00J 104.74(14)
C00K C00H H00H 106.8
C00B C00H H00H 106.8
C00J C00H H00H 106.8
C00B C00I H00A 109.5
C00B C00I H00B 109.5
H00A C00I H00B 109.5
C00B C00I H00C 109.5
H00A C00I H00C 109.5
H00B C00I H00C 109.5
O002 C00J C00D 106.78(16)
O002 C00J C00O 104.44(15)
C00D C00J C00O 109.99(17)
O002 C00J C00H 107.06(15)
C00D C00J C00H 117.35(16)
C00O C00J C00H 110.33(16)
C00P C00K C00H 117.09(16)
C00P C00K H00I 108.0
C00H C00K H00I 108.0
C00P C00K H00J 108.0
C00H C00K H00J 108.0
H00I C00K H00J 107.3
C00M C00L C00N 119.6(2)
C00M C00L H00L 120.2
C00N C00L H00L 120.2
C00L C00M C00F 120.6(2)
C00L C00M H00M 119.7
C00F C00M H00M 119.7
C00L C00N C00E 120.5(2)
C00L C00N H00N 119.7
C00E C00N H00N 119.7
F005 C00O F001 108.09(18)
F005 C00O F004 107.91(19)
F001 C00O F004 106.65(17)
F005 C00O C00J 109.97(17)
F001 C00O C00J 112.20(17)
F004 C00O C00J 111.83(18)
O008 C00P C00G 121.1(2)
O008 C00P C00K 121.26(19)
C00G C00P C00K 117.35(17)

loop_
_geom_bond_atom_site_label_1
_geom_bond_atom_site_label_2
_geom_bond_distance
F001 C00O 1.335(3)
O002 C009 1.364(2)
O002 C00J 1.448(2)
O2 C00A 1.231(2)
F004 C00O 1.338(3)
F005 C00O 1.329(3)
O006 C009 1.191(3)
N007 C00A 1.352(2)
N007 C00B 1.449(2)
N007 H007 0.8800
O008 C00P 1.223(3)
C009 C00B 1.528(3)
C00A C00C 1.496(3)
C00B C00I 1.533(3)
C00B C00H 1.559(3)
C00C C00E 1.387(3)
C00C C00F 1.393(3)
C00D C00G 1.322(3)
C00D C00J 1.500(3)
C00D H00D 0.9500
C00E C00N 1.389(3)
C00E H00E 0.9500
C00F C00M 1.388(3)
C00F H00F 0.9500
C00G C00P 1.470(3)
C00G H00G 0.9500
C00H C00K 1.532(3)
C00H C00J 1.557(2)
C00H H00H 1.0000
C00I H00A 0.9800
C00I H00B 0.9800
C00I H00C 0.9800
C00J C00O 1.531(3)
C00K C00P 1.493(3)
C00K H00I 0.9900
C00K H00J 0.9900
C00L C00M 1.378(3)
C00L C00N 1.379(3)
C00L H00L 0.9500
C00M H00M 0.9500
C00N H00N 0.9500
